data_7049503
loop_
_publ_author_name
'Settineri, Nicholas S.'
'Shiau, Angela A.'
'Arnold, John'

_publ_section_title
;
 Dioxygen reacts with metal-carbon bonds in thorium dialkyls to produce
 bis(alkoxides).
;
_journal_issue 17
_journal_name_full 'Dalton transactions (Cambridge, England : 2003)'
_journal_page_first 5569
_journal_page_last 5573
_journal_paper_doi 10.1039/c9dt00811j
_journal_volume 48
_journal_year 2019
_chemical_formula_sum 'C30 H64 Cl2 N6 O Th'
_chemical_formula_weight 827.81
_chemical_name_systematic Th(TIG)2Cl2(THF)
_chemical_properties_physical Air-sensitive,Moisture-sensitive
_space_group_crystal_system triclinic
_space_group_IT_number 2
_space_group_name_Hall '-P 1'
_space_group_name_H-M_alt 'P -1'
_symmetry_space_group_name_Hall '-P 1'
_symmetry_space_group_name_H-M 'P -1'
_atom_sites_solution_hydrogens geom
_atom_sites_solution_primary iterative
_atom_sites_solution_secondary difmap
_audit_creation_method SHELXL-2014/7
_audit_update_record
;
2019-02-21 deposited with the CCDC.    2019-03-27 downloaded from the CCDC.
;
_cell_angle_alpha 85.589(8)
_cell_angle_beta 84.718(8)
_cell_angle_gamma 72.616(7)
_cell_formula_units_Z 2
_cell_length_a 9.9544(16)
_cell_length_b 12.545(2)
_cell_length_c 15.474(3)
_cell_measurement_reflns_used 9201
_cell_measurement_temperature 100(2)
_cell_measurement_theta_max 25.29
_cell_measurement_theta_min 2.54
_cell_volume 1833.8(6)
_computing_cell_refinement 'Bruker SAINT'
_computing_data_collection 'Bruker APEX2'
_computing_data_reduction 'Bruker SAINT'
_computing_molecular_graphics 'Mercury 3.10'
_computing_publication_material WinGX
_computing_structure_refinement 'SHELXL-2014/7 (Sheldrick, 2014)'
_computing_structure_solution 'SHELXT (Sheldrick 2015)'
_diffrn_ambient_temperature 100(2)
_diffrn_detector_area_resol_mean 8.366
_diffrn_measured_fraction_theta_full 0.998
_diffrn_measured_fraction_theta_max 0.993
_diffrn_measurement_device_type 'Bruker APEX-II CCD'
_diffrn_measurement_method 'phi and omega scans'
_diffrn_radiation_type MoK\a
_diffrn_radiation_wavelength 0.71073
_diffrn_reflns_av_R_equivalents 0.0733
_diffrn_reflns_av_unetI/netI 0.0409
_diffrn_reflns_Laue_measured_fraction_full 0.998
_diffrn_reflns_Laue_measured_fraction_max 0.993
_diffrn_reflns_limit_h_max 11
_diffrn_reflns_limit_h_min -11
_diffrn_reflns_limit_k_max 15
_diffrn_reflns_limit_k_min -15
_diffrn_reflns_limit_l_max 18
_diffrn_reflns_limit_l_min -18
_diffrn_reflns_number 78388
_diffrn_reflns_point_group_measured_fraction_full 0.998
_diffrn_reflns_point_group_measured_fraction_max 0.993
_diffrn_reflns_theta_full 25.000
_diffrn_reflns_theta_max 25.408
_diffrn_reflns_theta_min 1.323
_diffrn_source 'microfocus sealed tube'
_exptl_absorpt_coefficient_mu 4.242
_exptl_absorpt_correction_T_max 0.745
_exptl_absorpt_correction_T_min 0.654
_exptl_absorpt_correction_type multi-scan
_exptl_absorpt_process_details SADABS
_exptl_crystal_colour Colorless
_exptl_crystal_density_diffrn 1.499
_exptl_crystal_description Block
_exptl_crystal_F_000 836
_exptl_crystal_size_max 0.050
_exptl_crystal_size_mid 0.020
_exptl_crystal_size_min 0.020
_refine_diff_density_max 2.222
_refine_diff_density_min -0.537
_refine_diff_density_rms 0.116
_refine_ls_extinction_method none
_refine_ls_goodness_of_fit_ref 1.124
_refine_ls_hydrogen_treatment constr
_refine_ls_matrix_type full
_refine_ls_number_parameters 377
_refine_ls_number_reflns 6699
_refine_ls_number_restraints 0
_refine_ls_restrained_S_all 1.124
_refine_ls_R_factor_all 0.0315
_refine_ls_R_factor_gt 0.0262
_refine_ls_shift/su_max 0.002
_refine_ls_shift/su_mean 0.000
_refine_ls_structure_factor_coef Fsqd
_refine_ls_weighting_details 'w=1/[\s^2^(Fo^2^)+(0.0224P)^2^+1.1546P] where P=(Fo^2^+2Fc^2^)/3'
_refine_ls_weighting_scheme calc
_refine_ls_wR_factor_gt 0.0548
_refine_ls_wR_factor_ref 0.0561
_reflns_Friedel_coverage 0.000
_reflns_number_gt 6091
_reflns_number_total 6699
_reflns_threshold_expression 'I > 2\s(I)'
_cod_data_source_file c9dt00811j2.cif
_cod_data_source_block Th(TIG)2Cl2(THF)
_cod_depositor_comments 'Adding full bibliography for 7049498--7049503.cif.'
_cod_original_cell_volume 1833.7(6)
_cod_database_code 7049503
_shelx_shelxl_version_number 2014/7
_shelx_space_group_comment
;
The symmetry employed for this shelxl refinement is uniquely defined
by the following loop, which should always be used as a source of
symmetry information in preference to the above space-group names.
They are only intended as comments.
;
_shelx_estimated_absorpt_t_min 0.816
_shelx_estimated_absorpt_t_max 0.920

loop_
_space_group_symop_operation_xyz
'x, y, z'
'-x, -y, -z'

loop_
_atom_site_label
_atom_site_type_symbol
_atom_site_fract_x
_atom_site_fract_y
_atom_site_fract_z
_atom_site_U_iso_or_equiv
_atom_site_adp_type
_atom_site_occupancy
_atom_site_site_symmetry_order
_atom_site_calc_flag
_atom_site_refinement_flags_posn
_atom_site_refinement_flags_adp
C1 C 1.1355(4) 0.3987(3) 0.2725(2) 0.0213(9) Uani 1 1 d . .
H1A H 1.1418 0.4724 0.2850 0.032 Uiso 1 1 calc R U
H1B H 1.2304 0.3488 0.2586 0.032 Uiso 1 1 calc R U
H1C H 1.0916 0.3673 0.3236 0.032 Uiso 1 1 calc R U
C2 C 1.0459(3) 0.4105(3) 0.1951(2) 0.0142(8) Uani 1 1 d . .
H2 H 1.0440 0.3343 0.1816 0.017 Uiso 1 1 calc R U
C3 C 1.1102(4) 0.4612(3) 0.1157(2) 0.0211(9) Uani 1 1 d . .
H3A H 1.0555 0.4635 0.0658 0.032 Uiso 1 1 calc R U
H3B H 1.2079 0.4156 0.1032 0.032 Uiso 1 1 calc R U
H3C H 1.1088 0.5374 0.1270 0.032 Uiso 1 1 calc R U
C4 C 0.7902(3) 0.4395(3) 0.2122(2) 0.0113(8) Uani 1 1 d . .
C5 C 0.9281(4) 0.2515(4) 0.0339(3) 0.0296(10) Uani 1 1 d . .
H5A H 1.0181 0.2392 0.0597 0.044 Uiso 1 1 calc R U
H5B H 0.9406 0.2665 -0.0290 0.044 Uiso 1 1 calc R U
H5C H 0.8962 0.1846 0.0452 0.044 Uiso 1 1 calc R U
C6 C 0.8188(4) 0.3508(3) 0.0737(2) 0.0180(8) Uani 1 1 d . .
H6 H 0.8539 0.4172 0.0585 0.022 Uiso 1 1 calc R U
C7 C 0.6794(4) 0.3749(4) 0.0321(2) 0.0289(10) Uani 1 1 d . .
H7A H 0.6432 0.3101 0.0427 0.043 Uiso 1 1 calc R U
H7B H 0.6943 0.3895 -0.0307 0.043 Uiso 1 1 calc R U
H7C H 0.6110 0.4406 0.0573 0.043 Uiso 1 1 calc R U
C8 C 0.8602(4) 0.2387(3) 0.3110(2) 0.0215(9) Uani 1 1 d . .
H8A H 0.9476 0.2593 0.3108 0.032 Uiso 1 1 calc R U
H8B H 0.8718 0.1655 0.3416 0.032 Uiso 1 1 calc R U
H8C H 0.7827 0.2949 0.3404 0.032 Uiso 1 1 calc R U
C9 C 0.8265(4) 0.2328(3) 0.2176(2) 0.0178(8) Uani 1 1 d . .
H9 H 0.9121 0.1811 0.1881 0.021 Uiso 1 1 calc R U
C10 C 0.7061(5) 0.1806(3) 0.2162(3) 0.0341(11) Uani 1 1 d . .
H10A H 0.6223 0.2255 0.2493 0.051 Uiso 1 1 calc R U
H10B H 0.7347 0.1043 0.2424 0.051 Uiso 1 1 calc R U
H10C H 0.6842 0.1786 0.1560 0.051 Uiso 1 1 calc R U
C11 C 0.4878(4) 0.4385(3) 0.3364(2) 0.0199(9) Uani 1 1 d . .
H11A H 0.5540 0.3669 0.3543 0.030 Uiso 1 1 calc R U
H11B H 0.3934 0.4297 0.3354 0.030 Uiso 1 1 calc R U
H11C H 0.4850 0.4948 0.3776 0.030 Uiso 1 1 calc R U
C12 C 0.5361(3) 0.4764(3) 0.2455(2) 0.0146(8) Uani 1 1 d . .
H12 H 0.5522 0.4137 0.2059 0.017 Uiso 1 1 calc R U
C13 C 0.4258(4) 0.5775(3) 0.2093(2) 0.0177(8) Uani 1 1 d . .
H13A H 0.4145 0.6414 0.2449 0.027 Uiso 1 1 calc R U
H13B H 0.3355 0.5608 0.2103 0.027 Uiso 1 1 calc R U
H13C H 0.4560 0.5956 0.1493 0.027 Uiso 1 1 calc R U
C14 C 0.4897(4) 0.8146(3) 0.4929(2) 0.0174(8) Uani 1 1 d . .
H14A H 0.5649 0.7472 0.5089 0.026 Uiso 1 1 calc R U
H14B H 0.4194 0.8343 0.5422 0.026 Uiso 1 1 calc R U
H14C H 0.5300 0.8765 0.4774 0.026 Uiso 1 1 calc R U
C15 C 0.4195(3) 0.7927(3) 0.4155(2) 0.0143(8) Uani 1 1 d . .
H15 H 0.3472 0.8635 0.3978 0.017 Uiso 1 1 calc R U
C16 C 0.3444(4) 0.7042(3) 0.4428(2) 0.0197(8) Uani 1 1 d . .
H16A H 0.2964 0.6916 0.3937 0.030 Uiso 1 1 calc R U
H16B H 0.2750 0.7301 0.4915 0.030 Uiso 1 1 calc R U
H16C H 0.4138 0.6342 0.4606 0.030 Uiso 1 1 calc R U
C17 C 0.5211(3) 0.8230(3) 0.2689(2) 0.0108(7) Uani 1 1 d . .
C18 C 0.1404(4) 0.9751(3) 0.2812(2) 0.0198(9) Uani 1 1 d . .
H18A H 0.1546 0.9797 0.3425 0.030 Uiso 1 1 calc R U
H18B H 0.0561 0.9513 0.2770 0.030 Uiso 1 1 calc R U
H18C H 0.1281 1.0487 0.2511 0.030 Uiso 1 1 calc R U
C19 C 0.2685(3) 0.8907(3) 0.2392(2) 0.0156(8) Uani 1 1 d . .
H19 H 0.2756 0.8174 0.2718 0.019 Uiso 1 1 calc R U
C20 C 0.2444(4) 0.8744(3) 0.1452(2) 0.0224(9) Uani 1 1 d . .
H20A H 0.2270 0.9461 0.1117 0.034 Uiso 1 1 calc R U
H20B H 0.1626 0.8463 0.1448 0.034 Uiso 1 1 calc R U
H20C H 0.3283 0.8203 0.1192 0.034 Uiso 1 1 calc R U
C21 C 0.3790(4) 1.0946(3) 0.3120(2) 0.0194(8) Uani 1 1 d . .
H21A H 0.2758 1.1171 0.3203 0.029 Uiso 1 1 calc R U
H21B H 0.4114 1.1615 0.3036 0.029 Uiso 1 1 calc R U
H21C H 0.4192 1.0501 0.3634 0.029 Uiso 1 1 calc R U
C22 C 0.4269(4) 1.0248(3) 0.2321(2) 0.0149(8) Uani 1 1 d . .
H22 H 0.5316 1.0102 0.2244 0.018 Uiso 1 1 calc R U
C23 C 0.3698(4) 1.0921(3) 0.1504(2) 0.0233(9) Uani 1 1 d . .
H23A H 0.4088 1.0479 0.0995 0.035 Uiso 1 1 calc R U
H23B H 0.3971 1.1613 0.1445 0.035 Uiso 1 1 calc R U
H23C H 0.2666 1.1104 0.1545 0.035 Uiso 1 1 calc R U
C24 C 0.7504(4) 0.9012(3) 0.1045(2) 0.0220(9) Uani 1 1 d . .
H24A H 0.7141 0.9701 0.1359 0.033 Uiso 1 1 calc R U
H24B H 0.7560 0.9199 0.0418 0.033 Uiso 1 1 calc R U
H24C H 0.8445 0.8599 0.1225 0.033 Uiso 1 1 calc R U
C25 C 0.6509(4) 0.8285(3) 0.1251(2) 0.0153(8) Uani 1 1 d . .
H25 H 0.5544 0.8720 0.1081 0.018 Uiso 1 1 calc R U
C26 C 0.7033(4) 0.7228(3) 0.0735(2) 0.0227(9) Uani 1 1 d . .
H26A H 0.7966 0.6786 0.0911 0.034 Uiso 1 1 calc R U
H26B H 0.7099 0.7439 0.0113 0.034 Uiso 1 1 calc R U
H26C H 0.6370 0.6784 0.0850 0.034 Uiso 1 1 calc R U
C27 C 0.7795(4) 0.8959(3) 0.3808(2) 0.0169(8) Uani 1 1 d . .
H27A H 0.6787 0.9337 0.3722 0.020 Uiso 1 1 calc R U
H27B H 0.8363 0.9031 0.3259 0.020 Uiso 1 1 calc R U
C28 C 0.8274(4) 0.9451(3) 0.4540(2) 0.0211(9) Uani 1 1 d . .
H28A H 0.7524 0.9653 0.5017 0.025 Uiso 1 1 calc R U
H28B H 0.8570 1.0119 0.4335 0.025 Uiso 1 1 calc R U
C29 C 0.9517(4) 0.8489(3) 0.4823(3) 0.0262(9) Uani 1 1 d . .
H29A H 1.0373 0.8449 0.4431 0.031 Uiso 1 1 calc R U
H29B H 0.9724 0.8563 0.5426 0.031 Uiso 1 1 calc R U
C30 C 0.9013(4) 0.7476(3) 0.4760(2) 0.0248(9) Uani 1 1 d . .
H30A H 0.9812 0.6819 0.4598 0.030 Uiso 1 1 calc R U
H30B H 0.8546 0.7294 0.5321 0.030 Uiso 1 1 calc R U
N1 N 0.9006(3) 0.4781(2) 0.21863(18) 0.0129(6) Uani 1 1 d . .
N2 N 0.8007(3) 0.3413(2) 0.16986(18) 0.0127(6) Uani 1 1 d . .
N3 N 0.6695(3) 0.5036(2) 0.24814(18) 0.0123(6) Uani 1 1 d . .
N4 N 0.5231(3) 0.7581(2) 0.34094(18) 0.0121(6) Uani 1 1 d . .
N5 N 0.4042(3) 0.9134(2) 0.24622(17) 0.0112(6) Uani 1 1 d . .
N6 N 0.6425(3) 0.7957(2) 0.21818(17) 0.0127(6) Uani 1 1 d . .
Cl1 Cl 0.78980(10) 0.52038(8) 0.45865(6) 0.0219(2) Uani 1 1 d . .
Cl2 Cl 1.00818(9) 0.70107(8) 0.24865(6) 0.0213(2) Uani 1 1 d . .
Th1 Th 0.77283(2) 0.63755(2) 0.30619(2) 0.01174(5) Uani 1 1 d . .
O1 O 0.8014(2) 0.77929(19) 0.40861(15) 0.0146(5) Uani 1 1 d . .

loop_
_atom_site_aniso_label
_atom_site_aniso_U_11
_atom_site_aniso_U_22
_atom_site_aniso_U_33
_atom_site_aniso_U_23
_atom_site_aniso_U_13
_atom_site_aniso_U_12
C1 0.018(2) 0.018(2) 0.027(2) -0.0004(17) -0.0060(17) -0.0028(17)
C2 0.0119(18) 0.0116(19) 0.019(2) -0.0031(15) 0.0007(15) -0.0026(15)
C3 0.019(2) 0.026(2) 0.019(2) -0.0080(17) 0.0032(16) -0.0063(17)
C4 0.0147(19) 0.0102(19) 0.0095(18) 0.0012(15) -0.0029(14) -0.0043(15)
C5 0.031(2) 0.039(3) 0.019(2) -0.0105(19) 0.0041(18) -0.009(2)
C6 0.025(2) 0.021(2) 0.0121(19) -0.0023(16) 0.0023(16) -0.0126(17)
C7 0.032(2) 0.039(3) 0.016(2) -0.0020(19) -0.0054(18) -0.009(2)
C8 0.025(2) 0.018(2) 0.020(2) 0.0049(17) -0.0047(17) -0.0045(17)
C9 0.025(2) 0.0097(19) 0.019(2) -0.0007(16) -0.0022(16) -0.0062(16)
C10 0.053(3) 0.021(2) 0.036(3) 0.005(2) -0.013(2) -0.023(2)
C11 0.0159(19) 0.025(2) 0.021(2) 0.0001(17) 0.0007(16) -0.0100(17)
C12 0.0125(18) 0.0131(19) 0.019(2) -0.0041(15) -0.0007(15) -0.0048(15)
C13 0.0139(19) 0.020(2) 0.020(2) -0.0017(16) -0.0038(16) -0.0057(16)
C14 0.0174(19) 0.019(2) 0.0143(19) -0.0020(16) 0.0021(15) -0.0045(16)
C15 0.0119(18) 0.015(2) 0.0136(19) -0.0005(15) 0.0013(15) -0.0014(15)
C16 0.019(2) 0.019(2) 0.020(2) -0.0012(17) 0.0027(16) -0.0052(17)
C17 0.0126(18) 0.0075(18) 0.0144(19) -0.0048(15) -0.0046(15) -0.0038(15)
C18 0.0141(19) 0.018(2) 0.026(2) 0.0056(17) -0.0002(16) -0.0050(16)
C19 0.0123(18) 0.015(2) 0.020(2) 0.0022(16) -0.0024(15) -0.0040(16)
C20 0.023(2) 0.023(2) 0.025(2) -0.0005(17) -0.0078(17) -0.0099(18)
C21 0.021(2) 0.014(2) 0.023(2) -0.0004(16) -0.0004(16) -0.0068(17)
C22 0.0159(19) 0.0120(19) 0.018(2) 0.0005(15) -0.0023(15) -0.0059(16)
C23 0.028(2) 0.020(2) 0.021(2) 0.0028(17) -0.0027(17) -0.0076(18)
C24 0.027(2) 0.017(2) 0.022(2) -0.0016(17) 0.0058(17) -0.0082(17)
C25 0.0162(19) 0.015(2) 0.0116(19) -0.0001(15) 0.0015(15) -0.0011(16)
C26 0.028(2) 0.021(2) 0.018(2) -0.0039(17) 0.0012(17) -0.0062(18)
C27 0.0175(19) 0.013(2) 0.021(2) 0.0010(16) -0.0037(16) -0.0059(16)
C28 0.028(2) 0.019(2) 0.019(2) -0.0029(17) 0.0002(17) -0.0113(18)
C29 0.031(2) 0.024(2) 0.029(2) -0.0005(18) -0.0123(18) -0.0141(19)
C30 0.033(2) 0.024(2) 0.020(2) 0.0011(17) -0.0176(18) -0.0083(19)
N1 0.0106(15) 0.0113(16) 0.0184(16) -0.0038(13) -0.0015(12) -0.0047(13)
N2 0.0173(16) 0.0109(16) 0.0112(15) -0.0044(12) 0.0002(12) -0.0054(13)
N3 0.0113(15) 0.0128(16) 0.0139(16) -0.0019(13) -0.0029(12) -0.0042(13)
N4 0.0123(15) 0.0135(16) 0.0104(15) -0.0022(13) 0.0003(12) -0.0038(13)
N5 0.0092(14) 0.0128(16) 0.0128(15) 0.0003(12) -0.0015(12) -0.0053(12)
N6 0.0131(15) 0.0139(16) 0.0108(15) 0.0018(12) 0.0005(12) -0.0043(13)
Cl1 0.0295(5) 0.0190(5) 0.0184(5) 0.0047(4) -0.0048(4) -0.0094(4)
Cl2 0.0150(4) 0.0172(5) 0.0328(6) -0.0059(4) 0.0045(4) -0.0073(4)
Th1 0.01072(8) 0.00995(8) 0.01462(8) -0.00171(5) -0.00102(5) -0.00286(6)
O1 0.0185(13) 0.0093(13) 0.0170(13) -0.0007(10) -0.0056(10) -0.0041(11)

loop_
_atom_type_symbol
_atom_type_description
_atom_type_scat_dispersion_real
_atom_type_scat_dispersion_imag
_atom_type_scat_source
C C 0.0033 0.0016 'International Tables Vol C Tables 4.2.6.8 and 6.1.1.4'
H H 0.0000 0.0000 'International Tables Vol C Tables 4.2.6.8 and 6.1.1.4'
N N 0.0061 0.0033 'International Tables Vol C Tables 4.2.6.8 and 6.1.1.4'
Cl Cl 0.1484 0.1585 'International Tables Vol C Tables 4.2.6.8 and 6.1.1.4'
Th Th -7.2400 8.8979 'International Tables Vol C Tables 4.2.6.8 and 6.1.1.4'
O O 0.0106 0.0060 'International Tables Vol C Tables 4.2.6.8 and 6.1.1.4'

loop_
_geom_angle_atom_site_label_1
_geom_angle_atom_site_label_2
_geom_angle_atom_site_label_3
_geom_angle
C2 C1 H1A 109.5
C2 C1 H1B 109.5
H1A C1 H1B 109.5
C2 C1 H1C 109.5
H1A C1 H1C 109.5
H1B C1 H1C 109.5
N1 C2 C3 111.7(3)
N1 C2 C1 109.3(3)
C3 C2 C1 110.4(3)
N1 C2 H2 108.4
C3 C2 H2 108.4
C1 C2 H2 108.4
C2 C3 H3A 109.5
C2 C3 H3B 109.5
H3A C3 H3B 109.5
C2 C3 H3C 109.5
H3A C3 H3C 109.5
H3B C3 H3C 109.5
N3 C4 N1 113.6(3)
N3 C4 N2 123.2(3)
N1 C4 N2 123.2(3)
N3 C4 Th1 57.25(17)
N1 C4 Th1 56.52(17)
N2 C4 Th1 177.7(2)
C6 C5 H5A 109.5
C6 C5 H5B 109.5
H5A C5 H5B 109.5
C6 C5 H5C 109.5
H5A C5 H5C 109.5
H5B C5 H5C 109.5
N2 C6 C5 114.0(3)
N2 C6 C7 112.2(3)
C5 C6 C7 110.6(3)
N2 C6 H6 106.5
C5 C6 H6 106.5
C7 C6 H6 106.5
C6 C7 H7A 109.5
C6 C7 H7B 109.5
H7A C7 H7B 109.5
C6 C7 H7C 109.5
H7A C7 H7C 109.5
H7B C7 H7C 109.5
C9 C8 H8A 109.5
C9 C8 H8B 109.5
H8A C8 H8B 109.5
C9 C8 H8C 109.5
H8A C8 H8C 109.5
H8B C8 H8C 109.5
N2 C9 C8 112.0(3)
N2 C9 C10 113.4(3)
C8 C9 C10 110.2(3)
N2 C9 H9 107.0
C8 C9 H9 107.0
C10 C9 H9 107.0
C9 C10 H10A 109.5
C9 C10 H10B 109.5
H10A C10 H10B 109.5
C9 C10 H10C 109.5
H10A C10 H10C 109.5
H10B C10 H10C 109.5
C12 C11 H11A 109.5
C12 C11 H11B 109.5
H11A C11 H11B 109.5
C12 C11 H11C 109.5
H11A C11 H11C 109.5
H11B C11 H11C 109.5
N3 C12 C13 109.4(3)
N3 C12 C11 110.1(3)
C13 C12 C11 111.4(3)
N3 C12 H12 108.6
C13 C12 H12 108.6
C11 C12 H12 108.6
C12 C13 H13A 109.5
C12 C13 H13B 109.5
H13A C13 H13B 109.5
C12 C13 H13C 109.5
H13A C13 H13C 109.5
H13B C13 H13C 109.5
C15 C14 H14A 109.5
C15 C14 H14B 109.5
H14A C14 H14B 109.5
C15 C14 H14C 109.5
H14A C14 H14C 109.5
H14B C14 H14C 109.5
N4 C15 C16 111.3(3)
N4 C15 C14 111.2(3)
C16 C15 C14 109.1(3)
N4 C15 H15 108.4
C16 C15 H15 108.4
C14 C15 H15 108.4
C15 C16 H16A 109.5
C15 C16 H16B 109.5
H16A C16 H16B 109.5
C15 C16 H16C 109.5
H16A C16 H16C 109.5
H16B C16 H16C 109.5
N4 C17 N6 114.0(3)
N4 C17 N5 124.1(3)
N6 C17 N5 121.9(3)
N4 C17 Th1 59.31(17)
N6 C17 Th1 54.66(16)
N5 C17 Th1 176.6(2)
C19 C18 H18A 109.5
C19 C18 H18B 109.5
H18A C18 H18B 109.5
C19 C18 H18C 109.5
H18A C18 H18C 109.5
H18B C18 H18C 109.5
N5 C19 C18 114.7(3)
N5 C19 C20 112.3(3)
C18 C19 C20 110.7(3)
N5 C19 H19 106.1
C18 C19 H19 106.1
C20 C19 H19 106.1
C19 C20 H20A 109.5
C19 C20 H20B 109.5
H20A C20 H20B 109.5
C19 C20 H20C 109.5
H20A C20 H20C 109.5
H20B C20 H20C 109.5
C22 C21 H21A 109.5
C22 C21 H21B 109.5
H21A C21 H21B 109.5
C22 C21 H21C 109.5
H21A C21 H21C 109.5
H21B C21 H21C 109.5
N5 C22 C23 115.9(3)
N5 C22 C21 112.4(3)
C23 C22 C21 111.1(3)
N5 C22 H22 105.5
C23 C22 H22 105.5
C21 C22 H22 105.5
C22 C23 H23A 109.5
C22 C23 H23B 109.5
H23A C23 H23B 109.5
C22 C23 H23C 109.5
H23A C23 H23C 109.5
H23B C23 H23C 109.5
C25 C24 H24A 109.5
C25 C24 H24B 109.5
H24A C24 H24B 109.5
C25 C24 H24C 109.5
H24A C24 H24C 109.5
H24B C24 H24C 109.5
N6 C25 C26 108.8(3)
N6 C25 C24 111.3(3)
C26 C25 C24 109.9(3)
N6 C25 H25 108.9
C26 C25 H25 108.9
C24 C25 H25 108.9
C25 C26 H26A 109.5
C25 C26 H26B 109.5
H26A C26 H26B 109.5
C25 C26 H26C 109.5
H26A C26 H26C 109.5
H26B C26 H26C 109.5
O1 C27 C28 104.5(3)
O1 C27 H27A 110.9
C28 C27 H27A 110.9
O1 C27 H27B 110.9
C28 C27 H27B 110.9
H27A C27 H27B 108.9
C27 C28 C29 101.6(3)
C27 C28 H28A 111.4
C29 C28 H28A 111.4
C27 C28 H28B 111.4
C29 C28 H28B 111.4
H28A C28 H28B 109.3
C30 C29 C28 103.0(3)
C30 C29 H29A 111.2
C28 C29 H29A 111.2
C30 C29 H29B 111.2
C28 C29 H29B 111.2
H29A C29 H29B 109.1
O1 C30 C29 105.0(3)
O1 C30 H30A 110.8
C29 C30 H30A 110.8
O1 C30 H30B 110.8
C29 C30 H30B 110.8
H30A C30 H30B 108.8
C4 N1 C2 121.5(3)
C4 N1 Th1 96.4(2)
C2 N1 Th1 139.9(2)
C4 N2 C9 121.3(3)
C4 N2 C6 115.3(3)
C9 N2 C6 121.8(3)
C4 N3 C12 121.5(3)
C4 N3 Th1 95.9(2)
C12 N3 Th1 142.6(2)
C17 N4 C15 121.7(3)
C17 N4 Th1 93.9(2)
C15 N4 Th1 140.8(2)
C17 N5 C19 118.1(3)
C17 N5 C22 117.1(3)
C19 N5 C22 124.8(3)
C17 N6 C25 123.0(3)
C17 N6 Th1 98.3(2)
C25 N6 Th1 133.8(2)
N6 Th1 N1 112.15(9)
N6 Th1 N3 94.39(9)
N1 Th1 N3 53.89(9)
N6 Th1 N4 53.84(9)
N1 Th1 N4 139.53(9)
N3 Th1 N4 87.29(9)
N6 Th1 O1 87.14(8)
N1 Th1 O1 144.32(8)
N3 Th1 O1 158.29(8)
N4 Th1 O1 76.14(8)
N6 Th1 Cl1 147.76(7)
N1 Th1 Cl1 95.73(7)
N3 Th1 Cl1 89.11(7)
N4 Th1 Cl1 94.45(7)
O1 Th1 Cl1 78.48(6)
N6 Th1 Cl2 86.32(7)
N1 Th1 Cl2 80.16(7)
N3 Th1 Cl2 130.58(7)
N4 Th1 Cl2 129.14(7)
O1 Th1 Cl2 71.11(6)
Cl1 Th1 Cl2 115.19(3)
N6 Th1 C4 105.70(9)
N1 Th1 C4 27.06(9)
N3 Th1 C4 26.87(9)
N4 Th1 C4 113.73(9)
O1 Th1 C4 166.80(8)
Cl1 Th1 C4 91.64(7)
Cl2 Th1 C4 106.06(7)
N6 Th1 C17 27.02(9)
N1 Th1 C17 129.54(9)
N3 Th1 C17 90.74(9)
N4 Th1 C17 26.83(9)
O1 Th1 C17 80.82(8)
Cl1 Th1 C17 121.12(7)
Cl2 Th1 C17 108.73(7)
C4 Th1 C17 112.01(9)
C27 O1 C30 109.8(3)
C27 O1 Th1 121.52(19)
C30 O1 Th1 122.2(2)

loop_
_geom_bond_atom_site_label_1
_geom_bond_atom_site_label_2
_geom_bond_distance
C1 C2 1.531(5)
C1 H1A 0.9800
C1 H1B 0.9800
C1 H1C 0.9800
C2 N1 1.470(4)
C2 C3 1.517(5)
C2 H2 1.0000
C3 H3A 0.9800
C3 H3B 0.9800
C3 H3C 0.9800
C4 N3 1.330(4)
C4 N1 1.340(4)
C4 N2 1.413(4)
C4 Th1 2.927(3)
C5 C6 1.517(5)
C5 H5A 0.9800
C5 H5B 0.9800
C5 H5C 0.9800
C6 N2 1.482(4)
C6 C7 1.522(5)
C6 H6 1.0000
C7 H7A 0.9800
C7 H7B 0.9800
C7 H7C 0.9800
C8 C9 1.524(5)
C8 H8A 0.9800
C8 H8B 0.9800
C8 H8C 0.9800
C9 N2 1.461(4)
C9 C10 1.531(5)
C9 H9 1.0000
C10 H10A 0.9800
C10 H10B 0.9800
C10 H10C 0.9800
C11 C12 1.531(5)
C11 H11A 0.9800
C11 H11B 0.9800
C11 H11C 0.9800
C12 N3 1.471(4)
C12 C13 1.516(5)
C12 H12 1.0000
C13 H13A 0.9800
C13 H13B 0.9800
C13 H13C 0.9800
C14 C15 1.524(5)
C14 H14A 0.9800
C14 H14B 0.9800
C14 H14C 0.9800
C15 N4 1.474(4)
C15 C16 1.527(5)
C15 H15 1.0000
C16 H16A 0.9800
C16 H16B 0.9800
C16 H16C 0.9800
C17 N4 1.326(4)
C17 N6 1.346(4)
C17 N5 1.411(4)
C17 Th1 2.933(3)
C18 C19 1.522(5)
C18 H18A 0.9800
C18 H18B 0.9800
C18 H18C 0.9800
C19 N5 1.476(4)
C19 C20 1.534(5)
C19 H19 1.0000
C20 H20A 0.9800
C20 H20B 0.9800
C20 H20C 0.9800
C21 C22 1.527(5)
C21 H21A 0.9800
C21 H21B 0.9800
C21 H21C 0.9800
C22 N5 1.477(4)
C22 C23 1.522(5)
C22 H22 1.0000
C23 H23A 0.9800
C23 H23B 0.9800
C23 H23C 0.9800
C24 C25 1.533(5)
C24 H24A 0.9800
C24 H24B 0.9800
C24 H24C 0.9800
C25 N6 1.469(4)
C25 C26 1.530(5)
C25 H25 1.0000
C26 H26A 0.9800
C26 H26B 0.9800
C26 H26C 0.9800
C27 O1 1.450(4)
C27 C28 1.508(5)
C27 H27A 0.9900
C27 H27B 0.9900
C28 C29 1.518(5)
C28 H28A 0.9900
C28 H28B 0.9900
C29 C30 1.512(5)
C29 H29A 0.9900
C29 H29B 0.9900
C30 O1 1.458(4)
C30 H30A 0.9900
C30 H30B 0.9900
N1 Th1 2.457(3)
N3 Th1 2.475(3)
N4 Th1 2.528(3)
N6 Th1 2.418(3)
Cl1 Th1 2.6733(10)
Cl2 Th1 2.7457(9)
Th1 O1 2.564(2)
